data_4312846
loop_
_publ_author_name
'N. Kotsakis'
'C. P. Raptopoulou'
'V. Tangoulis'
'A. Terzis'
'J. Giapintzakis'
'T. Jakusch'
'T. Kiss'
'A. Salifoglou'

_publ_section_title
;
 Correlations of Synthetic, Spectroscopic, Structural, and Speciation
 Studies in the Biologically Relevant Cobalt(II)-Citrate System: The Tale
 of the First Aqueous Dinuclear Cobalt(II)-Citrate Complex
;
_journal_name_full 'Inorganic Chemistry'
_journal_page_first 22
_journal_page_last 31
_journal_paper_doi 10.1021/ic011272l
_journal_volume 42
_journal_year 2003
_chemical_formula_sum 'C12 H30 Co2 K2 O24'
_chemical_formula_weight 754.42
_chemical_name_systematic
;
  ?
;
_space_group_IT_number 14
_symmetry_cell_setting monoclinic
_symmetry_space_group_name_Hall '-P 2yn'
_symmetry_space_group_name_H-M 'P 1 21/n 1'
_atom_sites_solution_hydrogens geom
_atom_sites_solution_primary direct
_atom_sites_solution_secondary difmap
_audit_creation_method SHELXL-97
_cell_angle_alpha 90.00
_cell_angle_beta 112.62(2)
_cell_angle_gamma 90.00
_cell_formula_units_Z 2
_cell_length_a 10.348(5)
_cell_length_b 11.578(6)
_cell_length_c 12.138(6)
_cell_measurement_reflns_used 25
_cell_measurement_temperature 298
_cell_measurement_theta_max 11.6
_cell_measurement_theta_min 5.6
_cell_volume 1342.4(12)
_computing_cell_refinement 'Program LEAST (UCLA Crystallographic package, C.E.Strouse 1994)'
_computing_data_collection 'Program COLLECT (UCLA Crystallographic package, C.E.Strouse 1994)'
_computing_data_reduction 'Program REDUCE (UCLA Crystallographic package, C.E.Strouse 1994)'
_computing_molecular_graphics ORTEP
_computing_structure_refinement 'SHELXL-97 (Sheldrick, 1997)'
_computing_structure_solution 'SHELXS-86 (Sheldrick, 1986)'
_diffrn_ambient_temperature 298
_diffrn_measured_fraction_theta_full 0.998
_diffrn_measured_fraction_theta_max 0.998
_diffrn_measurement_device_type 'Crystal Logic Dual Goniometer diffractometer'
_diffrn_measurement_method 'theta-2theta scans'
_diffrn_radiation_monochromator graphite
_diffrn_radiation_source 'fine-focus sealed tube'
_diffrn_radiation_type MoK\a
_diffrn_radiation_wavelength 0.71073
_diffrn_reflns_av_R_equivalents 0.0320
_diffrn_reflns_av_sigmaI/netI 0.0447
_diffrn_reflns_limit_h_max 12
_diffrn_reflns_limit_h_min -11
_diffrn_reflns_limit_k_max 13
_diffrn_reflns_limit_k_min 0
_diffrn_reflns_limit_l_max 0
_diffrn_reflns_limit_l_min -14
_diffrn_reflns_number 2472
_diffrn_reflns_theta_full 25.00
_diffrn_reflns_theta_max 25.00
_diffrn_reflns_theta_min 2.21
_diffrn_standards_decay_% 2.9
_diffrn_standards_interval_count 97
_diffrn_standards_number 3
_exptl_absorpt_coefficient_mu 1.647
_exptl_crystal_colour pink
_exptl_crystal_density_diffrn 1.866
_exptl_crystal_density_meas 1.85
_exptl_crystal_density_method 'floating method'
_exptl_crystal_description parallelipiped
_exptl_crystal_F_000 772
_exptl_crystal_size_max 0.50
_exptl_crystal_size_mid 0.20
_exptl_crystal_size_min 0.10
_refine_diff_density_max 0.780
_refine_diff_density_min -0.570
_refine_diff_density_rms 0.088
_refine_ls_extinction_method none
_refine_ls_goodness_of_fit_ref 1.071
_refine_ls_hydrogen_treatment mixed
_refine_ls_matrix_type full
_refine_ls_number_parameters 241
_refine_ls_number_reflns 2357
_refine_ls_number_restraints 0
_refine_ls_restrained_S_all 1.071
_refine_ls_R_factor_all 0.0385
_refine_ls_R_factor_gt 0.0333
_refine_ls_shift/su_max 0.006
_refine_ls_shift/su_mean 0.001
_refine_ls_structure_factor_coef Fsqd
_refine_ls_weighting_details 'calc w=1/[\s^2^(Fo^2^)+(0.0492P)^2^+0.5058P] where P=(Fo^2^+2Fc^2^)/3'
_refine_ls_weighting_scheme calc
_refine_ls_wR_factor_gt 0.0859
_refine_ls_wR_factor_ref 0.0898
_reflns_number_gt 2105
_reflns_number_total 2357
_reflns_threshold_expression >2sigma(I)
_cod_data_source_file ic011272l_1.cif
_cod_data_source_block she98
_cod_original_cell_volume 1342(1)
_cod_database_code 4312846

loop_
_symmetry_equiv_pos_as_xyz
'x, y, z'
'-x+1/2, y+1/2, -z+1/2'
'-x, -y, -z'
'x-1/2, -y-1/2, z-1/2'

loop_
_atom_site_label
_atom_site_type_symbol
_atom_site_fract_x
_atom_site_fract_y
_atom_site_fract_z
_atom_site_U_iso_or_equiv
_atom_site_adp_type
_atom_site_occupancy
_atom_site_symmetry_multiplicity
_atom_site_calc_flag
_atom_site_refinement_flags
_atom_site_disorder_assembly
_atom_site_disorder_group
Co Co 0.05998(3) 0.17934(3) 0.14307(3) 0.01946(14) Uani 1 1 d . . .
K K 0.02226(7) 0.26036(6) 0.43295(6) 0.0408(2) Uani 1 1 d . . .
O1 O 0.1012(2) 0.34876(15) 0.12278(16) 0.0305(4) Uani 1 1 d . . .
O3 O -0.04544(18) 0.17976(16) -0.05211(16) 0.0206(4) Uani 1 1 d . . .
O5 O 0.21646(19) 0.12697(17) 0.08813(16) 0.0312(4) Uani 1 1 d . . .
O7 O -0.0215(2) -0.00823(14) -0.15918(16) 0.0290(4) Uani 1 1 d . . .
OW1 O 0.2001(2) 0.18536(17) 0.32404(16) 0.0245(4) Uani 1 1 d . . .
OW2 O -0.1122(2) 0.22487(19) 0.18435(19) 0.0310(4) Uani 1 1 d . . .
C1 C 0.1268(2) 0.3981(2) 0.0405(2) 0.0216(5) Uani 1 1 d . . .
O2 O 0.1860(2) 0.49330(16) 0.05317(17) 0.0350(5) Uani 1 1 d . . .
C2 C 0.0792(3) 0.3447(2) -0.0841(2) 0.0236(5) Uani 1 1 d . . .
C3 C 0.0626(2) 0.2139(2) -0.0948(2) 0.0193(5) Uani 1 1 d . . .
C4 C 0.2032(2) 0.1571(2) -0.0162(2) 0.0219(5) Uani 1 1 d . . .
O4 O 0.2940(2) 0.14707(18) -0.05808(18) 0.0350(5) Uani 1 1 d . . .
C5 C 0.0203(3) 0.1750(2) -0.2247(2) 0.0239(5) Uani 1 1 d . . .
C6 C 0.0128(3) 0.0439(2) -0.2370(2) 0.0227(5) Uani 1 1 d . . .
O6 O 0.0378(2) -0.00504(16) -0.31667(17) 0.0375(5) Uani 1 1 d . . .
OW3 O 0.2063(2) 0.10606(18) 0.5897(2) 0.0355(5) Uani 1 1 d . . .
OW4 O 0.1417(3) 0.4216(2) 0.6255(2) 0.0488(6) Uani 1 1 d . . .
OW5 O 0.0788(3) 0.4567(2) 0.3241(2) 0.0492(6) Uani 1 1 d . . .
HO3 H -0.053(3) 0.123(3) -0.068(3) 0.023(9) Uiso 1 1 d . . .
HW1A H 0.262(4) 0.233(4) 0.346(4) 0.058(12) Uiso 1 1 d . . .
HW1B H 0.225(4) 0.121(4) 0.353(3) 0.052(11) Uiso 1 1 d . . .
HW2A H -0.160(4) 0.171(3) 0.186(3) 0.039(10) Uiso 1 1 d . . .
HW2B H -0.157(4) 0.277(4) 0.156(4) 0.056(12) Uiso 1 1 d . . .
HW3A H 0.232(4) 0.068(4) 0.554(4) 0.060(13) Uiso 1 1 d . . .
HW3B H 0.168(5) 0.074(4) 0.619(4) 0.061(14) Uiso 1 1 d . . .
HW4A H 0.077(4) 0.444(4) 0.647(3) 0.055(12) Uiso 1 1 d . . .
HW4B H 0.162(5) 0.479(4) 0.603(4) 0.064(14) Uiso 1 1 d . . .
HW5A H 0.142(4) 0.504(4) 0.340(3) 0.054(11) Uiso 1 1 d . . .
HW5B H 0.088(4) 0.438(3) 0.265(4) 0.052(11) Uiso 1 1 d . . .
H2A H 0.142(3) 0.363(2) -0.117(2) 0.018(6) Uiso 1 1 d . . .
H2B H -0.012(4) 0.377(3) -0.128(3) 0.047(9) Uiso 1 1 d . . .
H5A H 0.081(3) 0.207(3) -0.260(3) 0.031(8) Uiso 1 1 d . . .
H5B H -0.073(3) 0.204(3) -0.275(3) 0.032(8) Uiso 1 1 d . . .

loop_
_atom_site_aniso_label
_atom_site_aniso_U_11
_atom_site_aniso_U_22
_atom_site_aniso_U_33
_atom_site_aniso_U_23
_atom_site_aniso_U_13
_atom_site_aniso_U_12
Co 0.0257(2) 0.0153(2) 0.0183(2) 0.00026(11) 0.00962(15) -0.00065(12)
K 0.0368(4) 0.0555(4) 0.0338(3) 0.0045(3) 0.0175(3) 0.0143(3)
O1 0.0533(12) 0.0179(8) 0.0238(9) -0.0023(7) 0.0188(9) -0.0073(8)
O3 0.0255(9) 0.0154(10) 0.0236(9) -0.0008(7) 0.0123(7) -0.0014(7)
O5 0.0310(9) 0.0394(11) 0.0250(9) 0.0093(8) 0.0129(8) 0.0126(8)
O7 0.0493(11) 0.0178(8) 0.0264(9) -0.0021(7) 0.0217(8) -0.0060(8)
OW1 0.0266(9) 0.0202(9) 0.0233(9) 0.0037(7) 0.0057(7) -0.0014(8)
OW2 0.0312(10) 0.0232(11) 0.0415(11) 0.0042(9) 0.0172(9) 0.0030(9)
C1 0.0252(12) 0.0158(11) 0.0244(12) 0.0006(9) 0.0101(10) 0.0008(9)
O2 0.0550(12) 0.0211(10) 0.0342(10) -0.0073(8) 0.0228(9) -0.0154(8)
C2 0.0335(14) 0.0173(11) 0.0224(12) 0.0009(9) 0.0132(11) -0.0016(10)
C3 0.0235(12) 0.0166(11) 0.0204(11) 0.0018(9) 0.0114(10) -0.0007(9)
C4 0.0238(12) 0.0165(11) 0.0262(13) -0.0022(9) 0.0104(10) -0.0021(9)
O4 0.0306(10) 0.0423(11) 0.0384(11) 0.0036(9) 0.0204(9) 0.0042(8)
C5 0.0338(14) 0.0181(12) 0.0207(13) 0.0006(9) 0.0116(11) -0.0021(10)
C6 0.0268(12) 0.0181(11) 0.0233(12) -0.0016(9) 0.0099(10) -0.0040(9)
O6 0.0609(13) 0.0267(10) 0.0373(11) -0.0105(8) 0.0328(10) -0.0102(9)
OW3 0.0508(13) 0.0277(11) 0.0378(11) -0.0052(9) 0.0277(10) -0.0064(9)
OW4 0.0490(14) 0.0386(14) 0.0591(15) 0.0061(11) 0.0212(12) 0.0048(11)
OW5 0.0697(16) 0.0464(13) 0.0397(13) -0.0149(11) 0.0302(12) -0.0256(12)

loop_
_atom_type_symbol
_atom_type_description
_atom_type_scat_dispersion_real
_atom_type_scat_dispersion_imag
_atom_type_scat_source
C C 0.0033 0.0016 'International Tables Vol C Tables 4.2.6.8 and 6.1.1.4'
H H 0.0000 0.0000 'International Tables Vol C Tables 4.2.6.8 and 6.1.1.4'
O O 0.0106 0.0060 'International Tables Vol C Tables 4.2.6.8 and 6.1.1.4'
K K 0.2009 0.2494 'International Tables Vol C Tables 4.2.6.8 and 6.1.1.4'
Co Co 0.3494 0.9721 'International Tables Vol C Tables 4.2.6.8 and 6.1.1.4'

loop_
_geom_angle_atom_site_label_1
_geom_angle_atom_site_label_2
_geom_angle_atom_site_label_3
_geom_angle
_geom_angle_site_symmetry_1
_geom_angle_site_symmetry_3
_geom_angle_publ_flag
O1 Co O7 178.06(7) . 3 ?
O1 Co O5 90.98(8) . . ?
O7 Co O5 87.26(8) 3 . ?
O1 Co OW2 91.33(9) . . ?
O7 Co OW2 90.34(9) 3 . ?
O5 Co OW2 174.59(8) . . ?
O1 Co OW1 90.12(8) . . ?
O7 Co OW1 90.78(7) 3 . ?
O5 Co OW1 92.03(8) . . ?
OW2 Co OW1 92.85(9) . . ?
O1 Co O3 84.71(7) . . ?
O7 Co O3 94.08(7) 3 . ?
O5 Co O3 77.17(7) . . ?
OW2 Co O3 98.18(8) . . ?
OW1 Co O3 167.91(7) . . ?
O1 Co K 88.57(5) . . ?
O7 Co K 93.29(5) 3 . ?
O5 Co K 138.01(5) . . ?
OW2 Co K 46.96(6) . . ?
OW1 Co K 45.99(6) . . ?
O3 Co K 144.38(5) . . ?
O4 K OW3 128.72(8) 4_566 . ?
O4 K OW1 155.94(6) 4_566 . ?
OW3 K OW1 73.70(7) . . ?
O4 K OW5 92.45(8) 4_566 . ?
OW3 K OW5 129.42(9) . . ?
OW1 K OW5 74.52(7) . . ?
O4 K OW2 91.27(7) 4_566 . ?
OW3 K OW2 124.52(7) . . ?
OW1 K OW2 65.90(7) . . ?
OW5 K OW2 73.78(8) . . ?
O4 K OW4 79.28(8) 4_566 . ?
OW3 K OW4 83.87(8) . . ?
OW1 K OW4 115.64(8) . . ?
OW5 K OW4 75.75(9) . . ?
OW2 K OW4 147.62(8) . . ?
O4 K O6 111.42(7) 4_566 3 ?
OW3 K O6 71.06(7) . 3 ?
OW1 K O6 63.83(6) . 3 ?
OW5 K O6 125.19(7) . 3 ?
OW2 K O6 57.82(6) . 3 ?
OW4 K O6 154.17(7) . 3 ?
O4 K Co 123.46(5) 4_566 . ?
OW3 K Co 100.86(6) . . ?
OW1 K Co 33.14(4) . . ?
OW5 K Co 69.48(6) . . ?
OW2 K Co 32.83(5) . . ?
OW4 K Co 138.40(7) . . ?
O6 K Co 56.04(3) 3 . ?
C1 O1 Co 130.23(16) . . ?
C3 O3 Co 104.71(13) . . ?
C4 O5 Co 116.38(15) . . ?
C6 O7 Co 130.29(15) . 3 ?
Co OW1 K 100.87(8) . . ?
Co OW2 K 100.21(8) . . ?
O2 C1 O1 123.1(2) . . ?
O2 C1 C2 116.0(2) . . ?
O1 C1 C2 120.9(2) . . ?
C3 C2 C1 118.0(2) . . ?
O3 C3 C2 108.38(19) . . ?
O3 C3 C5 109.39(19) . . ?
C2 C3 C5 110.96(19) . . ?
O3 C3 C4 109.50(19) . . ?
C2 C3 C4 108.8(2) . . ?
C5 C3 C4 109.82(19) . . ?
O4 C4 O5 125.3(2) . . ?
O4 C4 C3 118.0(2) . . ?
O5 C4 C3 116.6(2) . . ?
C4 O4 K 144.67(18) . 4_665 ?
C6 C5 C3 112.1(2) . . ?
O6 C6 O7 124.3(2) . . ?
O6 C6 C5 121.2(2) . . ?
O7 C6 C5 114.5(2) . . ?
C6 O6 K 134.50(15) . 3 ?

loop_
_geom_bond_atom_site_label_1
_geom_bond_atom_site_label_2
_geom_bond_distance
_geom_bond_site_symmetry_2
_geom_bond_publ_flag
Co O1 2.042(2) . ?
Co O7 2.0450(19) 3 ?
Co O5 2.0652(19) . ?
Co OW2 2.095(2) . ?
Co OW1 2.117(2) . ?
Co O3 2.194(2) . ?
Co K 3.8037(19) . ?
K O4 2.634(2) 4_566 ?
K OW3 2.766(3) . ?
K OW1 2.786(2) . ?
K OW5 2.802(3) . ?
K OW2 2.825(3) . ?
K OW4 2.872(3) . ?
K O6 3.231(2) 3 ?
O1 C1 1.264(3) . ?
O3 C3 1.457(3) . ?
O5 C4 1.269(3) . ?
O7 C6 1.281(3) . ?
O7 Co 2.0449(19) 3 ?
C1 O2 1.242(3) . ?
C1 C2 1.529(3) . ?
C2 C3 1.524(3) . ?
C3 C5 1.532(3) . ?
C3 C4 1.546(3) . ?
C4 O4 1.234(3) . ?
O4 K 2.634(2) 4_665 ?
C5 C6 1.524(3) . ?
C6 O6 1.231(3) . ?
O6 K 3.231(2) 3 ?
